data_4509469
loop_
_publ_author_name
'Tzeng, Biing-Chiau'
'Yeh, Hsien-Te'
'Chang, Tsung-Yi'
'Lee, Gene-Hsiang'

_publ_section_title
;
 Novel Coordinated-Solvent Induced Assembly of Cd(II) Coordination
 Polymers Containing 4,4&#x2032;-Dipyridylsulfide
;
_journal_issue 6
_journal_name_full 'Crystal Growth &amp; Design'
_journal_page_first 2552
_journal_paper_doi 10.1021/cg900119a
_journal_volume 9
_journal_year 2009
_chemical_formula_sum 'C57 H54 Cd2 Cl16 N10 O19 S5'
_chemical_formula_weight 2135.40
_chemical_name_systematic
; 
 ? 
;
_space_group_IT_number 92
_symmetry_cell_setting tetragonal
_symmetry_space_group_name_Hall 'P 4abw 2nw'
_symmetry_space_group_name_H-M 'P 41 21 2'
_atom_sites_solution_hydrogens geom
_atom_sites_solution_primary direct
_atom_sites_solution_secondary difmap
_audit_creation_method SHELXL-97
_cell_angle_alpha 90.00
_cell_angle_beta 90.00
_cell_angle_gamma 90.00
_cell_formula_units_Z 4
_cell_length_a 16.8687(5)
_cell_length_b 16.8687(5)
_cell_length_c 28.5613(9)
_cell_measurement_reflns_used 8316
_cell_measurement_temperature 150(1)
_cell_measurement_theta_max 22.98
_cell_measurement_theta_min 2.22
_cell_volume 8127.2(4)
_computing_cell_refinement 'Bruker SAINT'
_computing_data_collection 'Bruker SMART'
_computing_data_reduction 'Bruker SAINT'
_computing_molecular_graphics 'Bruker SHELXTL'
_computing_publication_material 'Bruker SHELXTL'
_computing_structure_refinement 'SHELXL-97 (Sheldrick, 1997)'
_computing_structure_solution 'SHELXS-97 (Sheldrick, 1990)'
_diffrn_ambient_temperature 150(1)
_diffrn_measured_fraction_theta_full 1.000
_diffrn_measured_fraction_theta_max 1.000
_diffrn_measurement_device_type 'BRUKER SMART ApexCCD area detector'
_diffrn_measurement_method 'phi and omega scans'
_diffrn_radiation_monochromator graphite
_diffrn_radiation_source 'fine-focus sealed tube'
_diffrn_radiation_type MoK\a
_diffrn_radiation_wavelength 0.71073
_diffrn_reflns_av_R_equivalents 0.0575
_diffrn_reflns_av_sigmaI/netI 0.0424
_diffrn_reflns_limit_h_max 21
_diffrn_reflns_limit_h_min -19
_diffrn_reflns_limit_k_max 12
_diffrn_reflns_limit_k_min -21
_diffrn_reflns_limit_l_max 37
_diffrn_reflns_limit_l_min -37
_diffrn_reflns_number 53299
_diffrn_reflns_theta_full 27.50
_diffrn_reflns_theta_max 27.50
_diffrn_reflns_theta_min 1.71
_exptl_absorpt_coefficient_mu 1.249
_exptl_absorpt_correction_T_max 0.7057
_exptl_absorpt_correction_T_min 0.6034
_exptl_absorpt_correction_type multi-scan
_exptl_crystal_colour colorless
_exptl_crystal_density_diffrn 1.745
_exptl_crystal_density_meas ?
_exptl_crystal_density_method 'not measured'
_exptl_crystal_description block
_exptl_crystal_F_000 4264
_exptl_crystal_size_max 0.45
_exptl_crystal_size_mid 0.45
_exptl_crystal_size_min 0.30
_refine_diff_density_max 0.826
_refine_diff_density_min -0.623
_refine_diff_density_rms 0.085
_refine_ls_abs_structure_details 'Flack H D (1983), Acta Cryst. A39, 876-881'
_refine_ls_abs_structure_Flack -0.018(19)
_refine_ls_extinction_method none
_refine_ls_goodness_of_fit_ref 1.059
_refine_ls_hydrogen_treatment mixed
_refine_ls_matrix_type full
_refine_ls_number_parameters 491
_refine_ls_number_reflns 9343
_refine_ls_number_restraints 0
_refine_ls_restrained_S_all 1.059
_refine_ls_R_factor_all 0.0407
_refine_ls_R_factor_gt 0.0364
_refine_ls_shift/su_max 0.001
_refine_ls_shift/su_mean 0.000
_refine_ls_structure_factor_coef Fsqd
_refine_ls_weighting_details 'calc w=1/[\s^2^(Fo^2^)+(0.0417P)^2^+6.3277P] where P=(Fo^2^+2Fc^2^)/3'
_refine_ls_weighting_scheme calc
_refine_ls_wR_factor_gt 0.0853
_refine_ls_wR_factor_ref 0.0872
_reflns_number_gt 8657
_reflns_number_total 9343
_reflns_threshold_expression >2sigma(I)
_cod_data_source_file cg900119asup1.cif
_cod_data_source_block 4
_cod_depositor_comments
;
The following automatic conversions were performed:

'_symmetry_cell_setting' value 'Tetragonal' changed to 'tetragonal'
according to /home/saulius/struct/CIF-dictionaries/cif_core.dic
dictionary named 'cif_core.dic' version 2.4.2 from 2011-04-26.

Automatic conversion script
Id: cif_fix_values 1891 2012-01-12 08:04:46Z andrius 

The following automatic conversions were performed:

'_exptl_crystal_density_meas' value 'not_measured' was changed to '?'
- the value is perceived as not measured.

Automatic conversion script
Id: cif_fix_values 3008 2015-01-20 13:52:24Z robertas 
;
_cod_original_sg_symbol_H-M P4(1)2(1)2
_cod_database_code 4509469

loop_
_symmetry_equiv_pos_as_xyz
'x, y, z'
'-x, -y, z+1/2'
'-y+1/2, x+1/2, z+1/4'
'y+1/2, -x+1/2, z+3/4'
'-x+1/2, y+1/2, -z+1/4'
'x+1/2, -y+1/2, -z+3/4'
'y, x, -z'
'-y, -x, -z+1/2'

loop_
_atom_site_label
_atom_site_type_symbol
_atom_site_fract_x
_atom_site_fract_y
_atom_site_fract_z
_atom_site_U_iso_or_equiv
_atom_site_adp_type
_atom_site_occupancy
_atom_site_symmetry_multiplicity
_atom_site_calc_flag
_atom_site_refinement_flags
Cd1 Cd 0.218043(15) 0.693508(15) -0.006581(8) 0.01486(6) Uani 1 1 d .
S1 S 0.61752(5) 0.61752(5) 0.0000 0.0194(3) Uani 1 2 d S
S2 S 0.23465(7) 0.60080(6) 0.22788(3) 0.0260(2) Uani 1 1 d .
S3 S 0.31468(6) 0.82340(7) -0.22680(3) 0.0305(2) Uani 1 1 d .
O1 O 0.21068(18) 0.55358(17) -0.02215(11) 0.0333(7) Uani 1 1 d .
N1 N 0.35400(18) 0.66851(18) 0.00023(11) 0.0196(7) Uani 1 1 d .
N2 N 0.21316(18) 0.66403(17) 0.07395(10) 0.0182(6) Uani 1 1 d .
N3 N 0.23604(17) 0.83361(18) 0.00657(10) 0.0184(6) Uani 1 1 d .
N4 N 0.23738(18) 0.71496(19) -0.08801(10) 0.0201(6) Uani 1 1 d .
N5 N 0.08287(18) 0.69568(19) -0.01281(10) 0.0191(6) Uani 1 1 d .
C1 C 0.3808(2) 0.6036(2) 0.02100(13) 0.0193(8) Uani 1 1 d .
H1A H 0.3435 0.5697 0.0358 0.023 Uiso 1 1 calc R
C2 C 0.4606(2) 0.5822(2) 0.02233(12) 0.0175(7) Uani 1 1 d .
H2A H 0.4776 0.5354 0.0379 0.021 Uiso 1 1 calc R
C3 C 0.5141(2) 0.6319(2) 0.00009(12) 0.0167(7) Uani 1 1 d .
C4 C 0.4875(2) 0.7012(2) -0.02094(12) 0.0184(7) Uani 1 1 d .
H4A H 0.5235 0.7365 -0.0357 0.022 Uiso 1 1 calc R
C5 C 0.4075(2) 0.7172(2) -0.01973(13) 0.0203(7) Uani 1 1 d .
H5A H 0.3891 0.7650 -0.0336 0.024 Uiso 1 1 calc R
C6 C 0.2650(2) 0.6998(2) 0.10233(13) 0.0209(8) Uani 1 1 d .
H6A H 0.2969 0.7409 0.0896 0.025 Uiso 1 1 calc R
C7 C 0.2749(2) 0.6809(2) 0.14864(12) 0.0210(8) Uani 1 1 d .
H7A H 0.3132 0.7075 0.1673 0.025 Uiso 1 1 calc R
C8 C 0.2274(2) 0.6217(2) 0.16744(12) 0.0194(8) Uani 1 1 d .
C9 C 0.1720(2) 0.5844(2) 0.13902(13) 0.0234(8) Uani 1 1 d .
H9A H 0.1383 0.5442 0.1511 0.028 Uiso 1 1 calc R
C10 C 0.1674(2) 0.6077(2) 0.09249(13) 0.0207(8) Uani 1 1 d .
H10A H 0.1297 0.5822 0.0729 0.025 Uiso 1 1 calc R
C11 C 0.2088(2) 0.8708(2) 0.04490(12) 0.0210(8) Uani 1 1 d .
H11A H 0.1823 0.8400 0.0679 0.025 Uiso 1 1 calc R
C12 C 0.2169(2) 0.9508(2) 0.05286(12) 0.0196(7) Uani 1 1 d .
H12A H 0.1955 0.9742 0.0803 0.023 Uiso 1 1 calc R
C13 C 0.2566(2) 0.9968(2) 0.02043(12) 0.0181(7) Uani 1 1 d .
C14 C 0.2869(2) 0.9590(2) -0.01928(11) 0.0196(7) Uani 1 1 d .
H14A H 0.3155 0.9883 -0.0422 0.023 Uiso 1 1 calc R
C15 C 0.2749(2) 0.8793(2) -0.02470(12) 0.0191(7) Uani 1 1 d .
H15A H 0.2952 0.8546 -0.0521 0.023 Uiso 1 1 calc R
C16 C 0.2991(2) 0.6844(2) -0.11150(12) 0.0212(8) Uani 1 1 d .
H16A H 0.3259 0.6403 -0.0982 0.025 Uiso 1 1 calc R
C17 C 0.3259(2) 0.7133(2) -0.15372(13) 0.0242(8) Uani 1 1 d .
H17A H 0.3694 0.6892 -0.1693 0.029 Uiso 1 1 calc R
C18 C 0.2876(2) 0.7785(2) -0.17305(11) 0.0192(7) Uani 1 1 d .
C19 C 0.2218(2) 0.8091(3) -0.15016(13) 0.0254(8) Uani 1 1 d .
H19A H 0.1931 0.8523 -0.1630 0.030 Uiso 1 1 calc R
C20 C 0.1992(2) 0.7754(2) -0.10845(13) 0.0229(8) Uani 1 1 d .
H20A H 0.1538 0.7963 -0.0932 0.027 Uiso 1 1 calc R
C21 C 0.0476(2) 0.6736(2) -0.05304(12) 0.0213(8) Uani 1 1 d .
H21A H 0.0802 0.6596 -0.0788 0.026 Uiso 1 1 calc R
C22 C -0.0330(2) 0.6701(2) -0.05870(13) 0.0237(9) Uani 1 1 d .
H22A H -0.0553 0.6547 -0.0879 0.028 Uiso 1 1 calc R
C23 C -0.0818(2) 0.6896(2) -0.02112(12) 0.0188(7) Uani 1 1 d .
C24 C -0.0467(2) 0.7135(2) 0.02022(12) 0.0201(8) Uani 1 1 d .
H24A H -0.0783 0.7284 0.0463 0.024 Uiso 1 1 calc R
C25 C 0.0356(2) 0.7155(2) 0.02314(12) 0.0186(7) Uani 1 1 d .
H25A H 0.0593 0.7315 0.0518 0.022 Uiso 1 1 calc R
C26 C 0.1493(3) 0.5003(3) -0.0295(2) 0.0544(15) Uani 1 1 d .
H26A H 0.1712 0.4473 -0.0351 0.082 Uiso 1 1 calc R
H26B H 0.1182 0.5169 -0.0568 0.082 Uiso 1 1 calc R
H26C H 0.1150 0.4989 -0.0018 0.082 Uiso 1 1 calc R
Cl1 Cl 0.35336(6) 0.45277(6) -0.10885(3) 0.0287(2) Uani 1 1 d .
O2 O 0.35071(19) 0.50040(19) -0.06703(10) 0.0350(7) Uani 1 1 d .
O3 O 0.4271(2) 0.4101(2) -0.10942(13) 0.0446(9) Uani 1 1 d .
O4 O 0.2875(2) 0.3989(2) -0.10943(12) 0.0563(11) Uani 1 1 d .
O5 O 1.06251(18) 0.39526(19) 0.33029(11) 0.0355(7) Uani 1 1 d .
Cl2 Cl 0.98289(6) 0.42706(6) 0.32585(3) 0.0253(2) Uani 1 1 d .
O6 O 0.9661(2) 0.4736(2) 0.36669(11) 0.0440(9) Uani 1 1 d .
O7 O 0.9774(2) 0.4755(2) 0.28559(12) 0.0541(10) Uani 1 1 d .
O8 O 0.9281(2) 0.3627(2) 0.32337(13) 0.0433(8) Uani 1 1 d .
O9 O 0.3495(2) 0.5035(2) -0.14916(11) 0.0410(8) Uani 1 1 d .
C27 C 0.0404(3) 0.3602(3) 0.14225(16) 0.0351(11) Uani 1 1 d .
H27A H -0.0068 0.3865 0.1279 0.042 Uiso 1 1 calc R
Cl3 Cl 0.12343(8) 0.37847(8) 0.10618(4) 0.0452(3) Uani 1 1 d .
Cl4 Cl 0.02243(8) 0.25688(8) 0.14457(5) 0.0452(3) Uani 1 1 d .
Cl5 Cl 0.05394(9) 0.39850(9) 0.19821(4) 0.0526(4) Uani 1 1 d .
C28 C 0.9634(3) 0.0252(3) 0.07236(16) 0.0340(10) Uani 1 1 d .
H28A H 0.9869 -0.0292 0.0708 0.041 Uiso 1 1 calc R
Cl6 Cl 0.89507(8) 0.03428(10) 0.02636(4) 0.0544(4) Uani 1 1 d .
Cl7 Cl 0.91226(11) 0.03360(12) 0.12571(5) 0.0787(6) Uani 1 1 d .
Cl8 Cl 1.03941(11) 0.09276(10) 0.06587(10) 0.1004(8) Uani 1 1 d .
O10 O 0.2867(10) 0.3075(10) -0.0237(5) 0.150(6) Uiso 0.50 1 d P
C29 C 0.3033(10) 0.3577(11) 0.0128(6) 0.096(5) Uiso 0.50 1 d P

loop_
_atom_site_aniso_label
_atom_site_aniso_U_11
_atom_site_aniso_U_22
_atom_site_aniso_U_33
_atom_site_aniso_U_23
_atom_site_aniso_U_13
_atom_site_aniso_U_12
Cd1 0.01230(12) 0.01695(13) 0.01534(10) 0.00090(9) 0.00009(9) 0.00082(10)
S1 0.0141(4) 0.0141(4) 0.0299(7) 0.0003(4) -0.0003(4) 0.0009(5)
S2 0.0456(7) 0.0164(5) 0.0159(4) 0.0004(3) -0.0011(4) 0.0024(4)
S3 0.0133(4) 0.0534(7) 0.0247(4) 0.0161(4) 0.0015(4) 0.0006(5)
O1 0.0305(17) 0.0209(15) 0.0485(18) -0.0065(13) 0.0012(14) -0.0083(13)
N1 0.0162(15) 0.0192(16) 0.0234(16) 0.0033(12) -0.0025(13) 0.0018(12)
N2 0.0171(15) 0.0173(15) 0.0202(14) 0.0008(11) -0.0001(12) 0.0027(13)
N3 0.0169(15) 0.0180(15) 0.0204(14) 0.0012(12) 0.0006(12) -0.0001(12)
N4 0.0222(17) 0.0196(16) 0.0185(13) -0.0014(12) 0.0016(12) 0.0000(12)
N5 0.0171(15) 0.0205(16) 0.0197(14) -0.0006(13) -0.0001(12) 0.0016(13)
C1 0.0175(18) 0.0180(18) 0.0224(18) 0.0025(15) 0.0034(14) -0.0023(15)
C2 0.0177(18) 0.0152(18) 0.0197(16) 0.0032(13) -0.0019(14) 0.0041(14)
C3 0.0141(16) 0.0186(17) 0.0173(17) -0.0036(13) 0.0012(13) 0.0045(13)
C4 0.0197(18) 0.0121(18) 0.0234(17) 0.0036(14) 0.0014(14) -0.0011(14)
C5 0.0202(18) 0.0139(17) 0.0268(18) 0.0046(15) -0.0023(14) 0.0021(15)
C6 0.0158(18) 0.023(2) 0.0238(18) 0.0041(15) -0.0014(14) -0.0002(15)
C7 0.0214(19) 0.0199(19) 0.0217(17) 0.0007(14) -0.0049(15) 0.0013(16)
C8 0.028(2) 0.0137(17) 0.0162(16) 0.0022(13) 0.0029(15) 0.0069(16)
C9 0.023(2) 0.022(2) 0.0253(19) 0.0055(15) 0.0006(15) -0.0012(16)
C10 0.0216(19) 0.0188(19) 0.0216(17) 0.0012(14) -0.0026(14) -0.0043(15)
C11 0.021(2) 0.0219(19) 0.0201(16) -0.0009(14) -0.0003(15) 0.0014(15)
C12 0.0202(19) 0.0206(19) 0.0179(16) -0.0043(14) 0.0028(15) 0.0000(16)
C13 0.0178(18) 0.0151(18) 0.0213(18) -0.0002(14) -0.0044(14) -0.0001(14)
C14 0.0214(19) 0.0213(18) 0.0160(16) 0.0015(13) 0.0055(14) -0.0011(16)
C15 0.0177(18) 0.0205(19) 0.0191(16) -0.0014(14) 0.0001(15) 0.0011(16)
C16 0.026(2) 0.0177(18) 0.0198(17) -0.0015(14) 0.0008(14) 0.0039(16)
C17 0.0183(19) 0.030(2) 0.0242(18) -0.0021(16) 0.0064(14) 0.0032(16)
C18 0.0130(17) 0.0266(19) 0.0182(15) 0.0005(14) -0.0018(13) -0.0054(15)
C19 0.0187(19) 0.033(2) 0.0244(18) 0.0035(16) -0.0039(16) 0.0052(19)
C20 0.0153(19) 0.031(2) 0.0227(18) 0.0024(16) 0.0033(14) 0.0023(18)
C21 0.0213(19) 0.025(2) 0.0178(16) -0.0022(15) 0.0000(15) 0.0020(16)
C22 0.022(2) 0.031(2) 0.0184(17) -0.0048(15) -0.0021(15) 0.0018(17)
C23 0.0118(17) 0.0231(19) 0.0216(16) 0.0046(15) -0.0007(13) 0.0009(15)
C24 0.0186(18) 0.024(2) 0.0178(16) 0.0025(14) -0.0001(13) 0.0041(16)
C25 0.0190(18) 0.0179(18) 0.0189(16) -0.0025(14) -0.0025(13) 0.0038(15)
C26 0.035(3) 0.034(3) 0.094(4) -0.023(3) -0.005(3) -0.003(2)
Cl1 0.0309(6) 0.0290(5) 0.0262(4) -0.0095(4) 0.0043(4) -0.0063(4)
O2 0.0370(18) 0.0390(19) 0.0291(15) -0.0114(13) 0.0067(13) 0.0004(14)
O3 0.045(2) 0.0352(19) 0.054(2) -0.0131(16) 0.0067(16) 0.0144(16)
O4 0.054(2) 0.062(3) 0.052(2) -0.0120(18) 0.0046(18) -0.034(2)
O5 0.0263(17) 0.0412(19) 0.0390(17) -0.0036(14) 0.0030(13) 0.0079(14)
Cl2 0.0262(5) 0.0265(5) 0.0231(4) 0.0022(4) -0.0010(4) 0.0010(4)
O6 0.046(2) 0.045(2) 0.0405(18) -0.0155(15) 0.0055(15) 0.0044(16)
O7 0.062(3) 0.061(3) 0.0390(18) 0.0227(17) -0.0044(17) 0.002(2)
O8 0.0332(18) 0.0331(19) 0.063(2) -0.0021(17) -0.0056(16) -0.0068(15)
O9 0.0343(19) 0.059(2) 0.0298(16) 0.0043(15) -0.0025(14) -0.0079(16)
C27 0.037(3) 0.031(3) 0.038(2) 0.0003(19) -0.008(2) 0.001(2)
Cl3 0.0480(7) 0.0415(7) 0.0460(7) 0.0009(5) 0.0075(5) -0.0016(6)
Cl4 0.0481(8) 0.0389(7) 0.0485(7) -0.0010(5) -0.0042(6) -0.0068(6)
Cl5 0.0744(10) 0.0516(8) 0.0319(6) -0.0059(5) -0.0050(6) -0.0076(7)
C28 0.036(3) 0.030(2) 0.036(2) 0.0007(18) -0.0090(19) 0.0081(19)
Cl6 0.0414(7) 0.0864(11) 0.0354(6) 0.0044(6) -0.0085(5) 0.0234(7)
Cl7 0.0929(13) 0.1109(14) 0.0324(6) -0.0100(8) -0.0059(7) 0.0736(12)
Cl8 0.0660(12) 0.0424(9) 0.193(2) 0.0195(12) -0.0325(14) -0.0191(8)

loop_
_atom_type_symbol
_atom_type_description
_atom_type_scat_dispersion_real
_atom_type_scat_dispersion_imag
_atom_type_scat_source
C C 0.0033 0.0016 'International Tables Vol C Tables 4.2.6.8 and 6.1.1.4'
H H 0.0000 0.0000 'International Tables Vol C Tables 4.2.6.8 and 6.1.1.4'
N N 0.0061 0.0033 'International Tables Vol C Tables 4.2.6.8 and 6.1.1.4'
O O 0.0106 0.0060 'International Tables Vol C Tables 4.2.6.8 and 6.1.1.4'
S S 0.1246 0.1234 'International Tables Vol C Tables 4.2.6.8 and 6.1.1.4'
Cl Cl 0.1484 0.1585 'International Tables Vol C Tables 4.2.6.8 and 6.1.1.4'
Cd Cd -0.8075 1.2024 'International Tables Vol C Tables 4.2.6.8 and 6.1.1.4'

loop_
_geom_angle_atom_site_label_1
_geom_angle_atom_site_label_2
_geom_angle_atom_site_label_3
_geom_angle
_geom_angle_site_symmetry_1
_geom_angle_site_symmetry_3
N5 Cd1 N1 170.53(11) . .
N5 Cd1 N2 92.55(10) . .
N1 Cd1 N2 85.13(11) . .
N5 Cd1 N4 93.34(11) . .
N1 Cd1 N4 88.52(11) . .
N2 Cd1 N4 173.23(10) . .
N5 Cd1 O1 87.13(10) . .
N1 Cd1 O1 83.63(10) . .
N2 Cd1 O1 88.37(10) . .
N4 Cd1 O1 88.60(11) . .
N5 Cd1 N3 97.00(11) . .
N1 Cd1 N3 92.31(10) . .
N2 Cd1 N3 93.39(10) . .
N4 Cd1 N3 89.19(10) . .
O1 Cd1 N3 175.43(10) . .
C3 S1 C3 105.8(2) 7 .
C13 S2 C8 103.40(17) 5_545 .
C23 S3 C18 103.38(17) 6_564 .
C26 O1 Cd1 134.6(3) . .
C1 N1 C5 117.7(3) . .
C1 N1 Cd1 121.4(2) . .
C5 N1 Cd1 120.7(2) . .
C10 N2 C6 117.3(3) . .
C10 N2 Cd1 123.9(2) . .
C6 N2 Cd1 118.3(2) . .
C11 N3 C15 116.0(3) . .
C11 N3 Cd1 122.8(2) . .
C15 N3 Cd1 121.2(2) . .
C20 N4 C16 116.5(3) . .
C20 N4 Cd1 118.5(2) . .
C16 N4 Cd1 122.5(2) . .
C25 N5 C21 117.3(3) . .
C25 N5 Cd1 122.5(2) . .
C21 N5 Cd1 120.2(2) . .
N1 C1 C2 123.8(3) . .
C3 C2 C1 117.4(3) . .
C2 C3 C4 119.8(3) . .
C2 C3 S1 124.2(3) . .
C4 C3 S1 115.8(3) . .
C5 C4 C3 118.1(3) . .
N1 C5 C4 123.2(3) . .
N2 C6 C7 124.1(4) . .
C6 C7 C8 118.0(4) . .
C7 C8 C9 119.2(3) . .
C7 C8 S2 118.8(3) . .
C9 C8 S2 121.8(3) . .
C10 C9 C8 118.0(4) . .
N2 C10 C9 123.3(4) . .
N3 C11 C12 124.0(3) . .
C11 C12 C13 119.2(3) . .
C12 C13 C14 117.8(3) . .
C12 C13 S2 125.6(3) . 5
C14 C13 S2 116.4(3) . 5
C15 C14 C13 119.0(3) . .
N3 C15 C14 123.9(3) . .
N4 C16 C17 123.9(4) . .
C16 C17 C18 118.4(3) . .
C19 C18 C17 118.6(3) . .
C19 C18 S3 117.1(3) . .
C17 C18 S3 124.3(3) . .
C20 C19 C18 118.5(4) . .
N4 C20 C19 124.0(4) . .
N5 C21 C22 123.4(3) . .
C21 C22 C23 119.0(3) . .
C24 C23 C22 118.4(3) . .
C24 C23 S3 119.4(3) . 6_464
C22 C23 S3 122.0(3) . 6_464
C23 C24 C25 119.1(3) . .
N5 C25 C24 122.8(3) . .
O4 Cl1 O9 109.4(2) . .
O4 Cl1 O3 110.6(2) . .
O9 Cl1 O3 109.2(2) . .
O4 Cl1 O2 109.8(2) . .
O9 Cl1 O2 109.4(2) . .
O3 Cl1 O2 108.4(2) . .
O7 Cl2 O8 110.9(2) . .
O7 Cl2 O6 109.4(2) . .
O8 Cl2 O6 109.2(2) . .
O7 Cl2 O5 110.2(2) . .
O8 Cl2 O5 108.8(2) . .
O6 Cl2 O5 108.3(2) . .
Cl5 C27 Cl3 111.5(3) . .
Cl5 C27 Cl4 110.8(3) . .
Cl3 C27 Cl4 109.3(3) . .
Cl8 C28 Cl6 110.5(3) . .
Cl8 C28 Cl7 113.9(3) . .
Cl6 C28 Cl7 108.6(2) . .
C29 O10 C29 69.3(17) 7 .
C29 O10 O10 61.0(12) 7 7
C29 O10 O10 52.1(11) . 7
O10 C29 O10 66.9(16) 7 .
O10 C29 C29 59.6(12) 7 7
O10 C29 C29 51.1(11) . 7

loop_
_geom_bond_atom_site_label_1
_geom_bond_atom_site_label_2
_geom_bond_distance
_geom_bond_site_symmetry_2
Cd1 N5 2.287(3) .
Cd1 N1 2.340(3) .
Cd1 N2 2.355(3) .
Cd1 N4 2.376(3) .
Cd1 O1 2.405(3) .
Cd1 N3 2.412(3) .
S1 C3 1.761(3) 7
S1 C3 1.761(4) .
S2 C13 1.762(4) 5_545
S2 C8 1.766(3) .
S3 C23 1.761(4) 6_564
S3 C18 1.771(4) .
O1 C26 1.388(6) .
N1 C1 1.325(5) .
N1 C5 1.347(5) .
N2 C10 1.334(5) .
N2 C6 1.336(5) .
N3 C11 1.343(5) .
N3 C15 1.350(5) .
N4 C20 1.340(5) .
N4 C16 1.341(5) .
N5 C25 1.343(4) .
N5 C21 1.347(5) .
C1 C2 1.394(5) .
C2 C3 1.385(5) .
C3 C4 1.389(5) .
C4 C5 1.377(5) .
C6 C7 1.371(5) .
C7 C8 1.387(5) .
C8 C9 1.389(5) .
C9 C10 1.388(5) .
C11 C12 1.375(5) .
C12 C13 1.381(5) .
C13 C14 1.398(5) .
C13 S2 1.762(4) 5
C14 C15 1.369(5) .
C16 C17 1.377(5) .
C17 C18 1.390(5) .
C18 C19 1.387(5) .
C19 C20 1.374(5) .
C21 C22 1.370(5) .
C22 C23 1.392(5) .
C23 C24 1.381(5) .
C23 S3 1.761(4) 6_464
C24 C25 1.391(5) .
Cl1 O4 1.435(3) .
Cl1 O9 1.436(3) .
Cl1 O3 1.437(4) .
Cl1 O2 1.440(3) .
O5 Cl2 1.452(3) .
Cl2 O7 1.413(3) .
Cl2 O8 1.427(3) .
Cl2 O6 1.434(3) .
C27 Cl5 1.739(5) .
C27 Cl3 1.766(5) .
C27 Cl4 1.770(5) .
C28 Cl8 1.725(5) .
C28 Cl6 1.755(4) .
C28 Cl7 1.757(5) .
O10 C29 1.24(2) 7
O10 C29 1.37(2) .
O10 O10 1.44(3) 7
C29 O10 1.24(2) 7
C29 C29 1.49(3) 7
